data_7702013
loop_
_publ_author_name
'Zheng, Feng'
'Hutton, Alan T.'
'van Sittert, Cornelia G. C. E.'
'Gerber, Wilhelmus J.'
'Mapolie, Selwyn F.'

_publ_section_title
;
 Cyclometallated platinum(II) complexes of
 benzylidene-2,6-di-isopropylphenylamine containing bidentate phosphines:
 synthesis, structural properties and reactivity studies.
;
_journal_issue 4
_journal_name_full 'Dalton transactions (Cambridge, England : 2003)'
_journal_page_first 1969
_journal_page_last 1981
_journal_paper_doi 10.1039/c4dt02375g
_journal_volume 44
_journal_year 2015
_chemical_compound_source synthesis
_chemical_formula_moiety 'C53 H50 Cl Fe N P2 Pt'
_chemical_formula_sum 'C53 H50 Cl Fe N P2 Pt'
_chemical_formula_weight 1049.27
_chemical_melting_point 207
_chemical_name_common 3a
_space_group_IT_number 14
_space_group_name_Hall '-P 2ybc'
_space_group_name_H-M_alt 'P 1 21/c 1'
_symmetry_cell_setting monoclinic
_symmetry_Int_Tables_number 14
_symmetry_space_group_name_Hall '-P 2ybc'
_symmetry_space_group_name_H-M 'P 1 21/c 1'
_atom_sites_solution_hydrogens geom
_atom_sites_solution_primary direct
_atom_sites_solution_secondary difmap
_audit_creation_method SHELXL-97
_cell_angle_alpha 90.00
_cell_angle_beta 103.533(3)
_cell_angle_gamma 90.00
_cell_formula_units_Z 4
_cell_length_a 11.827(2)
_cell_length_b 21.120(4)
_cell_length_c 18.536(4)
_cell_measurement_reflns_used 3271
_cell_measurement_temperature 105(2)
_cell_measurement_theta_max 22.46
_cell_measurement_theta_min 2.24
_cell_volume 4501.5(15)
_computing_cell_refinement 'Bruker SAINT'
_computing_data_collection 'Bruker APEX2'
_computing_data_reduction 'Bruker SAINT'
_computing_molecular_graphics 'X-Seed (Barbour, 2001; Atwood & Barbour, 2003)'
_computing_publication_material 'X-Seed (Barbour, 2001; Atwood & Barbour, 2003)'
_computing_structure_refinement 'SHELXL-97 (Sheldrick, 2008)'
_computing_structure_solution 'SHELXS-97 (Sheldrick, 2008)'
_diffrn_ambient_pressure 101.3
_diffrn_ambient_temperature 105(2)
_diffrn_measured_fraction_theta_full 0.997
_diffrn_measured_fraction_theta_max 0.953
_diffrn_measurement_device_type 'Bruker APEX-II CCD'
_diffrn_measurement_method '\f and \w scans'
_diffrn_radiation_monochromator graphite
_diffrn_radiation_type MoK\a
_diffrn_radiation_wavelength 0.71073
_diffrn_reflns_av_R_equivalents 0.0754
_diffrn_reflns_av_sigmaI/netI 0.1013
_diffrn_reflns_limit_h_max 14
_diffrn_reflns_limit_h_min -15
_diffrn_reflns_limit_k_max 28
_diffrn_reflns_limit_k_min -24
_diffrn_reflns_limit_l_max 24
_diffrn_reflns_limit_l_min -23
_diffrn_reflns_number 29083
_diffrn_reflns_theta_full 26.00
_diffrn_reflns_theta_max 28.41
_diffrn_reflns_theta_min 1.49
_diffrn_source 'fine-focus sealed tube'
_diffrn_source_type 'Buker SMART Apex'
_diffrn_standards_number 0
_exptl_absorpt_coefficient_mu 3.594
_exptl_absorpt_correction_T_max 0.8132
_exptl_absorpt_correction_T_min 0.5393
_exptl_absorpt_correction_type multi-scan
_exptl_absorpt_process_details 'symmetry-related measurements'
_exptl_crystal_colour yellow
_exptl_crystal_density_diffrn 1.548
_exptl_crystal_density_method 'not measured'
_exptl_crystal_description plates
_exptl_crystal_F_000 2104
_exptl_crystal_size_max 0.20
_exptl_crystal_size_mid 0.08
_exptl_crystal_size_min 0.06
_refine_diff_density_max 1.239
_refine_diff_density_min -1.556
_refine_diff_density_rms 0.156
_refine_ls_extinction_method none
_refine_ls_goodness_of_fit_ref 0.967
_refine_ls_hydrogen_treatment constr
_refine_ls_matrix_type full
_refine_ls_number_parameters 552
_refine_ls_number_reflns 10803
_refine_ls_number_restraints 42
_refine_ls_restrained_S_all 0.966
_refine_ls_R_factor_all 0.0933
_refine_ls_R_factor_gt 0.0477
_refine_ls_shift/su_max 0.002
_refine_ls_shift/su_mean 0.000
_refine_ls_structure_factor_coef Fsqd
_refine_ls_weighting_details 'calc w=1/[\s^2^(Fo^2^)+(0.0320P)^2^+0.0000P] where P=(Fo^2^+2Fc^2^)/3'
_refine_ls_weighting_scheme calc
_refine_ls_wR_factor_gt 0.0850
_refine_ls_wR_factor_ref 0.1005
_reflns_number_gt 6699
_reflns_number_total 10803
_reflns_threshold_expression >2sigma(I)
_cod_data_source_file c4dt02375g2.cif
_cod_data_source_block 3a
_cod_depositor_comments
;
The following automatic conversions were performed:

data name '_iucr_refine_instruction_details' was replaced with
'_iucr_refine_instructions_details' as specified in the replacement
file 'data/replacement-values/replacement_tags.lst'.

Automatic conversion script
Id: cif_correct_tags 9268 2022-04-12 08:56:07Z antanas 
;
_cod_original_cell_volume 4501.6(15)
_cod_original_sg_symbol_H-M 'P 21/c'
_cod_database_code 7702013

loop_
_symmetry_equiv_pos_as_xyz
'x, y, z'
'-x, y+1/2, -z+1/2'
'-x, -y, -z'
'x, -y-1/2, z-1/2'

loop_
_atom_site_label
_atom_site_type_symbol
_atom_site_fract_x
_atom_site_fract_y
_atom_site_fract_z
_atom_site_U_iso_or_equiv
_atom_site_adp_type
_atom_site_occupancy
_atom_site_symmetry_multiplicity
_atom_site_calc_flag
_atom_site_refinement_flags
_atom_site_disorder_assembly
_atom_site_disorder_group
Pt1 Pt 0.337846(19) 0.291360(12) 0.768911(12) 0.02714(8) Uani 1 1 d . . .
Fe1 Fe 0.13287(7) 0.31555(4) 0.92654(4) 0.0278(2) Uani 1 1 d . . .
Cl1 Cl 0.29404(13) 0.26984(8) 0.64090(8) 0.0398(4) Uani 1 1 d . . .
P1 P 0.16117(13) 0.24074(8) 0.77008(8) 0.0302(4) Uani 1 1 d . . .
N1 N 0.4232(4) 0.4844(3) 0.6817(3) 0.0357(13) Uani 1 1 d . . .
C1 C 0.4930(5) 0.3254(3) 0.7550(3) 0.0299(14) Uani 1 1 d U . .
P2 P 0.39820(12) 0.31414(8) 0.88936(8) 0.0259(4) Uani 1 1 d . . .
C2 C 0.5876(5) 0.2841(3) 0.7678(3) 0.0333(15) Uani 1 1 d . . .
H2 H 0.5780 0.2425 0.7851 0.040 Uiso 1 1 calc R . .
C3 C 0.6945(5) 0.3013(3) 0.7564(4) 0.0411(18) Uani 1 1 d . . .
H3 H 0.7560 0.2713 0.7642 0.049 Uiso 1 1 calc R . .
C4 C 0.7126(5) 0.3620(3) 0.7337(3) 0.0373(16) Uani 1 1 d . . .
H4 H 0.7869 0.3744 0.7275 0.045 Uiso 1 1 calc R . .
C5 C 0.6213(5) 0.4041(3) 0.7202(3) 0.0359(16) Uani 1 1 d . . .
H5 H 0.6323 0.4455 0.7031 0.043 Uiso 1 1 calc R . .
C6 C 0.5126(5) 0.3866(3) 0.7314(3) 0.0321(15) Uani 1 1 d . . .
C7 C 0.4149(5) 0.4322(3) 0.7133(3) 0.0336(15) Uani 1 1 d . . .
H7 H 0.3438 0.4219 0.7259 0.040 Uiso 1 1 calc R . .
C8 C 0.3244(5) 0.5261(3) 0.6641(3) 0.0337(15) Uani 1 1 d . A .
C9 C 0.2561(5) 0.5255(3) 0.5903(3) 0.0375(16) Uani 1 1 d D . .
C10 C 0.1700(6) 0.5716(3) 0.5725(4) 0.0493(19) Uani 1 1 d . A .
H10 H 0.1222 0.5721 0.5236 0.059 Uiso 1 1 calc R . .
C11 C 0.1502(7) 0.6166(4) 0.6224(4) 0.059(2) Uani 1 1 d . . .
H11 H 0.0914 0.6478 0.6079 0.070 Uiso 1 1 calc R A .
C12 C 0.2179(6) 0.6150(3) 0.6931(4) 0.0469(19) Uani 1 1 d . A .
H12 H 0.2042 0.6459 0.7274 0.056 Uiso 1 1 calc R . .
C13 C 0.3059(5) 0.5707(3) 0.7181(2) 0.0353(16) Uani 1 1 d D . .
C20 C 0.1604(5) 0.1553(3) 0.7556(3) 0.0384(17) Uani 1 1 d . . .
C21 C 0.0804(6) 0.1170(3) 0.7794(4) 0.0498(19) Uani 1 1 d . . .
H21 H 0.0288 0.1351 0.8060 0.060 Uiso 1 1 calc R . .
C22 C 0.0754(7) 0.0531(4) 0.7646(4) 0.058(2) Uani 1 1 d . . .
H22 H 0.0196 0.0273 0.7799 0.069 Uiso 1 1 calc R . .
C23 C 0.1522(8) 0.0268(4) 0.7273(5) 0.066(3) Uani 1 1 d . . .
H23 H 0.1482 -0.0173 0.7168 0.079 Uiso 1 1 calc R . .
C24 C 0.2340(8) 0.0630(4) 0.7052(4) 0.062(2) Uani 1 1 d . . .
H24 H 0.2875 0.0443 0.6805 0.075 Uiso 1 1 calc R . .
C25 C 0.2371(6) 0.1270(3) 0.7196(4) 0.0449(18) Uani 1 1 d . . .
H25 H 0.2935 0.1524 0.7042 0.054 Uiso 1 1 calc R . .
C26 C 0.0430(5) 0.2694(3) 0.6958(3) 0.0352(16) Uani 1 1 d . . .
C27 C 0.0406(5) 0.3336(3) 0.6763(3) 0.0339(15) Uani 1 1 d . . .
H27 H 0.1023 0.3606 0.7002 0.041 Uiso 1 1 calc R . .
C28 C -0.0508(5) 0.3585(3) 0.6226(3) 0.0434(18) Uani 1 1 d . . .
H28 H -0.0518 0.4021 0.6101 0.052 Uiso 1 1 calc R . .
C29 C -0.1411(5) 0.3186(4) 0.5871(4) 0.0475(19) Uani 1 1 d . . .
H29 H -0.2032 0.3349 0.5496 0.057 Uiso 1 1 calc R . .
C30 C -0.1398(5) 0.2564(4) 0.6064(4) 0.051(2) Uani 1 1 d . . .
H30 H -0.2025 0.2299 0.5828 0.061 Uiso 1 1 calc R . .
C31 C -0.0489(5) 0.2307(3) 0.6600(3) 0.0399(17) Uani 1 1 d . . .
H31 H -0.0493 0.1870 0.6721 0.048 Uiso 1 1 calc R . .
C32 C 0.4496(5) 0.2433(3) 0.9427(3) 0.0301(14) Uani 1 1 d . . .
C33 C 0.4916(5) 0.2462(3) 1.0196(3) 0.0330(15) Uani 1 1 d . . .
H33 H 0.4959 0.2855 1.0449 0.040 Uiso 1 1 calc R . .
C34 C 0.5268(5) 0.1909(3) 1.0585(4) 0.0401(18) Uani 1 1 d . . .
H34 H 0.5529 0.1922 1.1110 0.048 Uiso 1 1 calc R . .
C35 C 0.5245(5) 0.1341(3) 1.0222(4) 0.0431(18) Uani 1 1 d . . .
H35 H 0.5497 0.0967 1.0498 0.052 Uiso 1 1 calc R . .
C36 C 0.4860(5) 0.1306(3) 0.9459(4) 0.0397(16) Uani 1 1 d . . .
H36 H 0.4857 0.0913 0.9209 0.048 Uiso 1 1 calc R . .
C37 C 0.4474(5) 0.1857(3) 0.9063(3) 0.0337(15) Uani 1 1 d . . .
H37 H 0.4194 0.1837 0.8539 0.040 Uiso 1 1 calc R . .
C38 C 0.5211(5) 0.3688(3) 0.9172(3) 0.0284(14) Uani 1 1 d . . .
C39 C 0.5002(5) 0.4336(3) 0.9194(3) 0.0317(15) Uani 1 1 d . . .
H39 H 0.4225 0.4489 0.9084 0.038 Uiso 1 1 calc R . .
C40 C 0.5919(5) 0.4756(3) 0.9377(3) 0.0310(14) Uani 1 1 d . . .
H40 H 0.5772 0.5197 0.9402 0.037 Uiso 1 1 calc R . .
C41 C 0.7053(5) 0.4535(3) 0.9523(3) 0.0346(15) Uani 1 1 d . . .
H41 H 0.7685 0.4824 0.9645 0.041 Uiso 1 1 calc R . .
C42 C 0.7257(5) 0.3904(3) 0.9490(3) 0.0372(16) Uani 1 1 d . . .
H42 H 0.8035 0.3754 0.9585 0.045 Uiso 1 1 calc R . .
C43 C 0.6348(5) 0.3474(3) 0.9320(3) 0.0339(15) Uani 1 1 d . . .
H43 H 0.6505 0.3034 0.9305 0.041 Uiso 1 1 calc R . .
C44 C 0.0979(5) 0.2453(3) 0.8493(3) 0.0292(14) Uani 1 1 d . . .
C45 C 0.1465(5) 0.2204(3) 0.9216(3) 0.0299(14) Uani 1 1 d . . .
H45 H 0.2170 0.1970 0.9353 0.036 Uiso 1 1 calc R . .
C46 C 0.0746(5) 0.2356(3) 0.9692(3) 0.0329(15) Uani 1 1 d . . .
H46 H 0.0876 0.2248 1.0202 0.040 Uiso 1 1 calc R . .
C47 C -0.0213(5) 0.2702(3) 0.9273(3) 0.0350(16) Uani 1 1 d . . .
H47 H -0.0846 0.2860 0.9455 0.042 Uiso 1 1 calc R . .
C48 C -0.0071(5) 0.2774(3) 0.8540(3) 0.0295(14) Uani 1 1 d . . .
H48 H -0.0581 0.2995 0.8149 0.035 Uiso 1 1 calc R . .
C49 C 0.2893(5) 0.3516(3) 0.9280(3) 0.0268(13) Uani 1 1 d . . .
C50 C 0.1994(5) 0.3914(3) 0.8851(3) 0.0291(14) Uani 1 1 d . . .
H50 H 0.1901 0.4014 0.8341 0.035 Uiso 1 1 calc R . .
C51 C 0.1273(5) 0.4131(3) 0.9307(3) 0.0343(15) Uani 1 1 d . . .
H51 H 0.0615 0.4400 0.9160 0.041 Uiso 1 1 calc R . .
C52 C 0.1714(5) 0.3874(3) 1.0025(3) 0.0349(15) Uani 1 1 d . . .
H52 H 0.1394 0.3940 1.0444 0.042 Uiso 1 1 calc R . .
C53 C 0.2709(5) 0.3503(3) 1.0018(3) 0.0284(14) Uani 1 1 d . . .
H53 H 0.3173 0.3283 1.0429 0.034 Uiso 1 1 calc R . .
C14A C 0.2784(8) 0.4798(3) 0.5362(4) 0.042(2) Uani 0.785(11) 1 d PD A 1
H14A H 0.3640 0.4713 0.5481 0.051 Uiso 0.785(11) 1 calc PR A 1
C15A C 0.2423(9) 0.5006(5) 0.4544(4) 0.049(3) Uani 0.785(11) 1 d PD A 1
H15A H 0.2612 0.4670 0.4227 0.074 Uiso 0.785(11) 1 calc PR A 1
H15B H 0.2842 0.5394 0.4476 0.074 Uiso 0.785(11) 1 calc PR A 1
H15C H 0.1584 0.5088 0.4409 0.074 Uiso 0.785(11) 1 calc PR A 1
C16A C 0.2168(10) 0.4168(4) 0.5439(5) 0.064(3) Uani 0.785(11) 1 d PD A 1
H16A H 0.2324 0.3864 0.5076 0.095 Uiso 0.785(11) 1 calc PR A 1
H16B H 0.1328 0.4241 0.5350 0.095 Uiso 0.785(11) 1 calc PR A 1
H16C H 0.2459 0.4000 0.5941 0.095 Uiso 0.785(11) 1 calc PR A 1
C17A C 0.3759(11) 0.5702(8) 0.7943(4) 0.0376(16) Uani 0.576(18) 1 d PD A 1
H17A H 0.4278 0.5322 0.8003 0.045 Uiso 0.576(18) 1 calc PR A 1
C18A C 0.2994(14) 0.5648(9) 0.8508(9) 0.051(4) Uani 0.576(18) 1 d PDU A 1
H18A H 0.3492 0.5628 0.9011 0.077 Uiso 0.576(18) 1 calc PR A 1
H18B H 0.2522 0.5263 0.8408 0.077 Uiso 0.576(18) 1 calc PR A 1
H18C H 0.2484 0.6018 0.8464 0.077 Uiso 0.576(18) 1 calc PR A 1
C19A C 0.4937(15) 0.6020(12) 0.7962(14) 0.064(4) Uani 0.424(18) 1 d PDU A 2
H19A H 0.5410 0.6022 0.8472 0.096 Uiso 0.424(18) 1 calc PR A 2
H19B H 0.4803 0.6456 0.7783 0.096 Uiso 0.424(18) 1 calc PR A 2
H19C H 0.5346 0.5786 0.7643 0.096 Uiso 0.424(18) 1 calc PR A 2
C14B C 0.253(3) 0.4723(12) 0.5397(18) 0.042(2) Uani 0.215(11) 1 d PD A 2
H14B H 0.3084 0.4402 0.5678 0.051 Uiso 0.215(11) 1 calc PR A 2
C15B C 0.303(3) 0.492(2) 0.4735(19) 0.049(3) Uani 0.215(11) 1 d PD A 2
H15D H 0.3034 0.4555 0.4409 0.074 Uiso 0.215(11) 1 calc PR A 2
H15E H 0.3831 0.5074 0.4917 0.074 Uiso 0.215(11) 1 calc PR A 2
H15F H 0.2554 0.5259 0.4457 0.074 Uiso 0.215(11) 1 calc PR A 2
C16B C 0.137(3) 0.4375(18) 0.512(2) 0.064(3) Uani 0.215(11) 1 d PD A 2
H16D H 0.1461 0.4032 0.4788 0.095 Uiso 0.215(11) 1 calc PR A 2
H16E H 0.0777 0.4674 0.4862 0.095 Uiso 0.215(11) 1 calc PR A 2
H16F H 0.1116 0.4199 0.5551 0.095 Uiso 0.215(11) 1 calc PR A 2
C17B C 0.3762(16) 0.5698(8) 0.7942(5) 0.0376(16) Uani 0.424(18) 1 d PD A 2
H17B H 0.3932 0.5244 0.8077 0.045 Uiso 0.424(18) 1 calc PR A 2
C18B C 0.319(2) 0.5980(12) 0.8534(12) 0.051(4) Uani 0.424(18) 1 d PDU A 2
H18D H 0.3738 0.5965 0.9020 0.077 Uiso 0.424(18) 1 calc PR A 2
H18E H 0.2492 0.5734 0.8552 0.077 Uiso 0.424(18) 1 calc PR A 2
H18F H 0.2967 0.6421 0.8407 0.077 Uiso 0.424(18) 1 calc PR A 2
C19B C 0.4532(15) 0.6292(8) 0.8127(10) 0.064(4) Uani 0.576(18) 1 d PDU A 1
H19D H 0.4996 0.6263 0.8638 0.096 Uiso 0.576(18) 1 calc PR A 1
H19E H 0.4043 0.6671 0.8073 0.096 Uiso 0.576(18) 1 calc PR A 1
H19F H 0.5052 0.6318 0.7786 0.096 Uiso 0.576(18) 1 calc PR A 1

loop_
_atom_site_aniso_label
_atom_site_aniso_U_11
_atom_site_aniso_U_22
_atom_site_aniso_U_33
_atom_site_aniso_U_23
_atom_site_aniso_U_13
_atom_site_aniso_U_12
Pt1 0.01567(11) 0.05056(16) 0.01248(11) -0.00139(11) -0.00217(8) 0.00459(11)
Fe1 0.0167(4) 0.0459(6) 0.0186(4) -0.0038(4) -0.0001(3) 0.0008(4)
Cl1 0.0255(8) 0.0774(13) 0.0142(7) -0.0065(7) -0.0001(6) -0.0004(7)
P1 0.0177(8) 0.0526(11) 0.0167(8) -0.0053(7) -0.0034(6) 0.0024(7)
N1 0.022(3) 0.057(4) 0.028(3) 0.000(3) 0.004(2) 0.006(3)
C1 0.025(3) 0.053(4) 0.007(3) -0.004(3) -0.005(2) 0.007(3)
P2 0.0168(7) 0.0452(10) 0.0132(7) -0.0001(7) -0.0014(6) 0.0022(7)
C2 0.016(3) 0.062(5) 0.021(3) 0.000(3) 0.001(2) 0.007(3)
C3 0.016(3) 0.064(5) 0.040(4) -0.013(4) -0.001(3) 0.012(3)
C4 0.019(3) 0.061(5) 0.030(4) -0.009(3) 0.002(3) 0.000(3)
C5 0.017(3) 0.065(5) 0.025(3) -0.015(3) 0.002(3) -0.007(3)
C6 0.017(3) 0.063(5) 0.014(3) -0.005(3) -0.001(2) 0.003(3)
C7 0.025(3) 0.057(5) 0.016(3) -0.002(3) -0.002(3) 0.010(3)
C8 0.021(3) 0.051(4) 0.028(4) 0.001(3) 0.004(3) 0.003(3)
C9 0.026(3) 0.059(5) 0.025(3) -0.001(3) 0.000(3) 0.001(3)
C10 0.038(4) 0.079(6) 0.029(4) 0.006(4) 0.002(3) 0.016(4)
C11 0.063(5) 0.078(6) 0.033(4) -0.002(4) 0.006(4) 0.032(4)
C12 0.052(5) 0.058(5) 0.029(4) -0.004(3) 0.005(3) 0.016(4)
C13 0.036(4) 0.049(4) 0.019(3) 0.003(3) 0.002(3) 0.004(3)
C20 0.028(4) 0.056(5) 0.023(3) -0.005(3) -0.009(3) 0.009(3)
C21 0.041(4) 0.053(5) 0.049(5) -0.009(4) -0.003(4) 0.000(4)
C22 0.048(5) 0.062(6) 0.053(5) -0.003(4) -0.009(4) -0.005(4)
C23 0.069(6) 0.059(6) 0.055(5) -0.018(5) -0.016(5) 0.021(5)
C24 0.072(6) 0.071(6) 0.042(5) -0.006(4) 0.008(4) 0.031(5)
C25 0.042(4) 0.054(5) 0.035(4) -0.011(3) 0.002(3) 0.015(4)
C26 0.016(3) 0.066(5) 0.021(3) -0.016(3) -0.002(2) 0.004(3)
C27 0.023(3) 0.057(5) 0.019(3) 0.004(3) 0.000(3) 0.003(3)
C28 0.029(4) 0.070(5) 0.028(4) 0.006(3) -0.001(3) 0.012(3)
C29 0.023(4) 0.095(6) 0.021(4) 0.001(4) -0.003(3) 0.013(4)
C30 0.022(4) 0.100(7) 0.028(4) -0.003(4) -0.001(3) -0.007(4)
C31 0.023(3) 0.066(5) 0.025(3) -0.008(3) -0.005(3) 0.002(3)
C32 0.015(3) 0.053(4) 0.020(3) -0.001(3) 0.000(2) 0.004(3)
C33 0.025(3) 0.052(4) 0.018(3) 0.003(3) -0.002(3) 0.007(3)
C34 0.024(3) 0.070(5) 0.024(3) 0.020(3) 0.001(3) 0.015(3)
C35 0.030(4) 0.055(5) 0.044(4) 0.021(4) 0.010(3) 0.013(3)
C36 0.034(4) 0.045(4) 0.040(4) 0.004(3) 0.011(3) 0.004(3)
C37 0.020(3) 0.056(4) 0.023(3) 0.006(3) 0.001(3) 0.008(3)
C38 0.019(3) 0.053(4) 0.011(3) 0.000(3) -0.001(2) 0.003(3)
C39 0.022(3) 0.050(4) 0.021(3) 0.001(3) 0.002(2) 0.001(3)
C40 0.032(3) 0.041(4) 0.020(3) 0.002(3) 0.005(3) 0.000(3)
C41 0.026(3) 0.040(4) 0.034(4) -0.004(3) 0.001(3) -0.010(3)
C42 0.015(3) 0.050(4) 0.041(4) -0.008(3) -0.003(3) -0.004(3)
C43 0.022(3) 0.043(4) 0.035(4) -0.007(3) 0.004(3) 0.002(3)
C44 0.021(3) 0.038(4) 0.026(3) 0.001(3) -0.001(3) -0.003(3)
C45 0.024(3) 0.043(4) 0.019(3) 0.002(3) -0.002(2) 0.000(3)
C46 0.026(3) 0.043(4) 0.026(3) -0.001(3) -0.002(3) -0.005(3)
C47 0.015(3) 0.057(4) 0.032(4) -0.004(3) 0.004(3) -0.004(3)
C48 0.019(3) 0.040(4) 0.025(3) -0.002(3) -0.003(2) 0.002(3)
C49 0.016(3) 0.042(4) 0.020(3) -0.002(3) 0.000(2) -0.002(3)
C50 0.022(3) 0.046(4) 0.016(3) -0.006(3) -0.002(2) -0.002(3)
C51 0.019(3) 0.049(4) 0.033(4) -0.006(3) 0.002(3) 0.002(3)
C52 0.033(4) 0.049(4) 0.025(3) -0.003(3) 0.011(3) -0.003(3)
C53 0.021(3) 0.048(4) 0.014(3) -0.003(3) -0.001(2) -0.004(3)
C14A 0.034(6) 0.069(6) 0.022(4) -0.002(4) 0.004(4) 0.012(4)
C15A 0.048(7) 0.077(6) 0.024(5) -0.001(5) 0.009(5) 0.001(6)
C16A 0.078(9) 0.072(8) 0.036(6) -0.008(5) 0.006(5) 0.003(6)
C17A 0.040(4) 0.048(4) 0.022(3) -0.004(3) 0.002(3) 0.003(3)
C18A 0.054(6) 0.061(9) 0.038(5) 0.011(7) 0.009(4) 0.016(7)
C19A 0.059(7) 0.068(9) 0.056(7) 0.014(6) -0.001(6) -0.011(6)
C14B 0.034(6) 0.069(6) 0.022(4) -0.002(4) 0.004(4) 0.012(4)
C15B 0.048(7) 0.077(6) 0.024(5) -0.001(5) 0.009(5) 0.001(6)
C16B 0.078(9) 0.072(8) 0.036(6) -0.008(5) 0.006(5) 0.003(6)
C17B 0.040(4) 0.048(4) 0.022(3) -0.004(3) 0.002(3) 0.003(3)
C18B 0.054(6) 0.061(9) 0.038(5) 0.011(7) 0.009(4) 0.016(7)
C19B 0.059(7) 0.068(9) 0.056(7) 0.014(6) -0.001(6) -0.011(6)

loop_
_atom_type_symbol
_atom_type_description
_atom_type_scat_dispersion_real
_atom_type_scat_dispersion_imag
_atom_type_scat_source
C C 0.0033 0.0016 'International Tables Vol C Tables 4.2.6.8 and 6.1.1.4'
H H 0.0000 0.0000 'International Tables Vol C Tables 4.2.6.8 and 6.1.1.4'
N N 0.0061 0.0033 'International Tables Vol C Tables 4.2.6.8 and 6.1.1.4'
P P 0.1023 0.0942 'International Tables Vol C Tables 4.2.6.8 and 6.1.1.4'
Cl Cl 0.1484 0.1585 'International Tables Vol C Tables 4.2.6.8 and 6.1.1.4'
Fe Fe 0.3463 0.8444 'International Tables Vol C Tables 4.2.6.8 and 6.1.1.4'
Pt Pt -1.7033 8.3905 'International Tables Vol C Tables 4.2.6.8 and 6.1.1.4'

loop_
_geom_angle_atom_site_label_1
_geom_angle_atom_site_label_2
_geom_angle_atom_site_label_3
_geom_angle
C1 Pt1 P2 87.94(15)
C1 Pt1 Cl1 86.14(15)
P2 Pt1 Cl1 174.02(5)
C1 Pt1 P1 170.94(16)
P2 Pt1 P1 99.54(6)
Cl1 Pt1 P1 86.27(5)
C49 Fe1 C50 42.1(2)
C49 Fe1 C53 41.8(2)
C50 Fe1 C53 69.5(2)
C49 Fe1 C45 107.2(2)
C50 Fe1 C45 137.0(2)
C53 Fe1 C45 109.4(2)
C49 Fe1 C44 108.8(2)
C50 Fe1 C44 110.1(2)
C53 Fe1 C44 138.4(2)
C45 Fe1 C44 41.3(2)
C49 Fe1 C48 140.1(2)
C50 Fe1 C48 113.1(2)
C53 Fe1 C48 177.4(2)
C45 Fe1 C48 68.8(2)
C44 Fe1 C48 41.2(2)
C49 Fe1 C52 69.6(2)
C50 Fe1 C52 68.2(2)
C53 Fe1 C52 40.8(2)
C45 Fe1 C52 139.6(2)
C44 Fe1 C52 178.3(3)
C48 Fe1 C52 139.7(2)
C49 Fe1 C46 134.7(2)
C50 Fe1 C46 176.5(2)
C53 Fe1 C46 108.8(2)
C45 Fe1 C46 40.2(2)
C44 Fe1 C46 68.9(2)
C48 Fe1 C46 68.5(2)
C52 Fe1 C46 112.7(2)
C49 Fe1 C47 174.6(2)
C50 Fe1 C47 142.8(2)
C53 Fe1 C47 137.4(2)
C45 Fe1 C47 67.6(2)
C44 Fe1 C47 68.4(2)
C48 Fe1 C47 40.4(2)
C52 Fe1 C47 113.2(2)
C46 Fe1 C47 40.3(2)
C49 Fe1 C51 69.9(2)
C50 Fe1 C51 40.4(2)
C53 Fe1 C51 68.9(2)
C45 Fe1 C51 177.1(2)
C44 Fe1 C51 138.6(2)
C48 Fe1 C51 113.0(2)
C52 Fe1 C51 40.4(2)
C46 Fe1 C51 142.3(3)
C47 Fe1 C51 115.3(2)
C44 P1 C26 101.9(3)
C44 P1 C20 100.7(3)
C26 P1 C20 104.0(3)
C44 P1 Pt1 121.55(19)
C26 P1 Pt1 111.6(2)
C20 P1 Pt1 114.9(2)
C7 N1 C8 119.4(5)
C2 C1 C6 116.5(6)
C2 C1 Pt1 117.8(5)
C6 C1 Pt1 125.6(4)
C49 P2 C32 109.0(3)
C49 P2 C38 101.9(3)
C32 P2 C38 102.9(3)
C49 P2 Pt1 113.73(18)
C32 P2 Pt1 110.8(2)
C38 P2 Pt1 117.66(19)
C3 C2 C1 122.4(6)
C3 C2 H2 118.8
C1 C2 H2 118.8
C2 C3 C4 120.4(6)
C2 C3 H3 119.8
C4 C3 H3 119.8
C5 C4 C3 119.0(6)
C5 C4 H4 120.5
C3 C4 H4 120.5
C4 C5 C6 120.8(7)
C4 C5 H5 119.6
C6 C5 H5 119.6
C5 C6 C1 120.9(6)
C5 C6 C7 119.4(6)
C1 C6 C7 119.6(5)
N1 C7 C6 122.1(6)
N1 C7 H7 119.0
C6 C7 H7 119.0
C9 C8 C13 122.5(5)
C9 C8 N1 117.5(5)
C13 C8 N1 119.7(5)
C10 C9 C8 116.2(5)
C10 C9 C14B 118.7(16)
C8 C9 C14B 123.5(17)
C10 C9 C14A 122.6(6)
C8 C9 C14A 121.1(6)
C11 C10 C9 123.5(6)
C11 C10 H10 118.3
C9 C10 H10 118.3
C12 C11 C10 118.1(7)
C12 C11 H11 121.0
C10 C11 H11 121.0
C11 C12 C13 123.9(6)
C11 C12 H12 118.0
C13 C12 H12 118.0
C12 C13 C8 115.7(5)
C12 C13 C17B 122.7(10)
C8 C13 C17B 121.5(10)
C12 C13 C17A 122.4(9)
C8 C13 C17A 121.9(9)
C25 C20 C21 118.2(7)
C25 C20 P1 121.3(6)
C21 C20 P1 120.5(5)
C22 C21 C20 120.4(7)
C22 C21 H21 119.8
C20 C21 H21 119.8
C21 C22 C23 119.6(8)
C21 C22 H22 120.2
C23 C22 H22 120.2
C24 C23 C22 121.2(8)
C24 C23 H23 119.4
C22 C23 H23 119.4
C23 C24 C25 118.6(8)
C23 C24 H24 120.7
C25 C24 H24 120.7
C24 C25 C20 121.9(8)
C24 C25 H25 119.1
C20 C25 H25 119.1
C31 C26 C27 118.4(5)
C31 C26 P1 122.6(5)
C27 C26 P1 118.9(4)
C28 C27 C26 121.0(6)
C28 C27 H27 119.5
C26 C27 H27 119.5
C27 C28 C29 119.4(7)
C27 C28 H28 120.3
C29 C28 H28 120.3
C30 C29 C28 119.8(6)
C30 C29 H29 120.1
C28 C29 H29 120.1
C29 C30 C31 121.6(7)
C29 C30 H30 119.2
C31 C30 H30 119.2
C30 C31 C26 119.7(7)
C30 C31 H31 120.1
C26 C31 H31 120.1
C37 C32 C33 119.7(6)
C37 C32 P2 119.4(4)
C33 C32 P2 120.9(5)
C34 C33 C32 119.1(6)
C34 C33 H33 120.5
C32 C33 H33 120.5
C35 C34 C33 120.9(6)
C35 C34 H34 119.5
C33 C34 H34 119.5
C34 C35 C36 120.8(6)
C34 C35 H35 119.6
C36 C35 H35 119.6
C35 C36 C37 118.9(6)
C35 C36 H36 120.6
C37 C36 H36 120.6
C32 C37 C36 120.6(6)
C32 C37 H37 119.7
C36 C37 H37 119.7
C43 C38 C39 119.1(5)
C43 C38 P2 121.3(5)
C39 C38 P2 119.5(4)
C40 C39 C38 120.3(6)
C40 C39 H39 119.9
C38 C39 H39 119.9
C39 C40 C41 120.0(6)
C39 C40 H40 120.0
C41 C40 H40 120.0
C42 C41 C40 119.7(6)
C42 C41 H41 120.2
C40 C41 H41 120.2
C41 C42 C43 121.1(6)
C41 C42 H42 119.5
C43 C42 H42 119.5
C38 C43 C42 119.8(6)
C38 C43 H43 120.1
C42 C43 H43 120.1
C45 C44 C48 106.3(5)
C45 C44 P1 126.3(5)
C48 C44 P1 127.4(4)
C45 C44 Fe1 68.8(3)
C48 C44 Fe1 69.5(3)
P1 C44 Fe1 123.9(3)
C46 C45 C44 109.6(5)
C46 C45 Fe1 71.1(4)
C44 C45 Fe1 69.9(3)
C46 C45 H45 125.2
C44 C45 H45 125.2
Fe1 C45 H45 125.4
C45 C46 C47 107.4(5)
C45 C46 Fe1 68.7(4)
C47 C46 Fe1 70.3(3)
C45 C46 H46 126.3
C47 C46 H46 126.3
Fe1 C46 H46 126.3
C48 C47 C46 108.7(5)
C48 C47 Fe1 68.9(3)
C46 C47 Fe1 69.4(3)
C48 C47 H47 125.6
C46 C47 H47 125.6
Fe1 C47 H47 127.7
C47 C48 C44 107.9(5)
C47 C48 Fe1 70.7(3)
C44 C48 Fe1 69.3(3)
C47 C48 H48 126.0
C44 C48 H48 126.0
Fe1 C48 H48 125.5
C53 C49 C50 106.3(5)
C53 C49 P2 130.9(4)
C50 C49 P2 122.8(4)
C53 C49 Fe1 70.0(3)
C50 C49 Fe1 69.7(3)
P2 C49 Fe1 125.2(3)
C51 C50 C49 109.4(5)
C51 C50 Fe1 71.7(4)
C49 C50 Fe1 68.2(3)
C51 C50 H50 125.3
C49 C50 H50 125.3
Fe1 C50 H50 126.3
C50 C51 C52 107.2(5)
C50 C51 Fe1 67.9(4)
C52 C51 Fe1 69.2(4)
C50 C51 H51 126.4
C52 C51 H51 126.4
Fe1 C51 H51 128.1
C53 C52 C51 109.0(5)
C53 C52 Fe1 68.6(3)
C51 C52 Fe1 70.4(3)
C53 C52 H52 125.5
C51 C52 H52 125.5
Fe1 C52 H52 127.1
C52 C53 C49 108.1(5)
C52 C53 Fe1 70.7(3)
C49 C53 Fe1 68.1(3)
C52 C53 H53 126.0
C49 C53 H53 126.0
Fe1 C53 H53 126.8
C9 C14A C16A 109.9(6)
C9 C14A C15A 115.8(7)
C16A C14A C15A 108.1(7)
C9 C14A H14A 107.6
C16A C14A H14A 107.6
C15A C14A H14A 107.6
C14A C15A H15A 109.5
C14A C15A H15B 109.5
H15A C15A H15B 109.5
C14A C15A H15C 109.5
H15A C15A H15C 109.5
H15B C15A H15C 109.5
C14A C16A H16A 109.5
C14A C16A H16B 109.5
H16A C16A H16B 109.5
C14A C16A H16C 109.5
H16A C16A H16C 109.5
H16B C16A H16C 109.5
C13 C17A C19B 112.4(10)
C13 C17A C18A 111.6(11)
C19B C17A C18A 108.9(11)
C13 C17A H17A 107.9
C19B C17A H17A 107.9
C18A C17A H17A 107.9
C17A C18A H18A 109.5
C17A C18A H18B 109.5
H18A C18A H18B 109.5
C17A C18A H18C 109.5
H18A C18A H18C 109.5
H18B C18A H18C 109.5
C17B C19A H19A 109.5
C17B C19A H19B 109.5
H19A C19A H19B 109.5
C17B C19A H19C 109.5
H19A C19A H19C 109.5
H19B C19A H19C 109.5
C9 C14B C15B 110(2)
C9 C14B C16B 118(2)
C15B C14B C16B 111(3)
C9 C14B H14B 105.8
C15B C14B H14B 105.8
C16B C14B H14B 105.8
C14B C15B H15D 109.5
C14B C15B H15E 109.5
H15D C15B H15E 109.5
C14B C15B H15F 109.5
H15D C15B H15F 109.5
H15E C15B H15F 109.5
C14B C16B H16D 109.5
C14B C16B H16E 109.5
H16D C16B H16E 109.5
C14B C16B H16F 109.5
H16D C16B H16F 109.5
H16E C16B H16F 109.5
C13 C17B C19A 109.0(14)
C13 C17B C18B 115.9(16)
C19A C17B C18B 111.0(15)
C13 C17B H17B 106.8
C19A C17B H17B 106.8
C18B C17B H17B 106.8
C17B C18B H18D 109.5
C17B C18B H18E 109.5
H18D C18B H18E 109.5
C17B C18B H18F 109.5
H18D C18B H18F 109.5
H18E C18B H18F 109.5
C17A C19B H19D 109.5
C17A C19B H19E 109.5
H19D C19B H19E 109.5
C17A C19B H19F 109.5
H19D C19B H19F 109.5
H19E C19B H19F 109.5

loop_
_geom_bond_atom_site_label_1
_geom_bond_atom_site_label_2
_geom_bond_distance
Pt1 C1 2.043(6)
Pt1 P2 2.2315(15)
Pt1 Cl1 2.3515(15)
Pt1 P1 2.3518(17)
Fe1 C49 1.994(6)
Fe1 C50 2.013(6)
Fe1 C53 2.020(5)
Fe1 C45 2.020(6)
Fe1 C44 2.036(6)
Fe1 C48 2.039(5)
Fe1 C52 2.048(6)
Fe1 C46 2.051(6)
Fe1 C47 2.063(6)
Fe1 C51 2.064(6)
P1 C44 1.800(6)
P1 C26 1.820(6)
P1 C20 1.823(7)
N1 C7 1.264(7)
N1 C8 1.439(7)
C1 C2 1.394(8)
C1 C6 1.401(8)
P2 C49 1.797(6)
P2 C32 1.817(6)
P2 C38 1.834(6)
C2 C3 1.378(8)
C2 H2 0.9500
C3 C4 1.380(9)
C3 H3 0.9500
C4 C5 1.376(8)
C4 H4 0.9500
C5 C6 1.399(8)
C5 H5 0.9500
C6 C7 1.481(8)
C7 H7 0.9500
C8 C9 1.417(7)
C8 C13 1.427(8)
C9 C10 1.392(8)
C9 C14B 1.459(2)
C9 C14A 1.460(2)
C10 C11 1.384(9)
C10 H10 0.9500
C11 C12 1.368(8)
C11 H11 0.9500
C12 C13 1.395(8)
C12 H12 0.9500
C13 C17B 1.460(2)
C13 C17A 1.460(2)
C20 C25 1.381(9)
C20 C21 1.394(9)
C21 C22 1.375(9)
C21 H21 0.9500
C22 C23 1.380(11)
C22 H22 0.9500
C23 C24 1.369(11)
C23 H23 0.9500
C24 C25 1.377(9)
C24 H24 0.9500
C25 H25 0.9500
C26 C31 1.398(8)
C26 C27 1.402(8)
C27 C28 1.389(7)
C27 H27 0.9500
C28 C29 1.397(9)
C28 H28 0.9500
C29 C30 1.360(10)
C29 H29 0.9500
C30 C31 1.392(8)
C30 H30 0.9500
C31 H31 0.9500
C32 C37 1.390(8)
C32 C33 1.397(7)
C33 C34 1.384(8)
C33 H33 0.9500
C34 C35 1.372(9)
C34 H34 0.9500
C35 C36 1.382(9)
C35 H35 0.9500
C36 C37 1.394(8)
C36 H36 0.9500
C37 H37 0.9500
C38 C43 1.384(7)
C38 C39 1.392(8)
C39 C40 1.380(8)
C39 H39 0.9500
C40 C41 1.385(8)
C40 H40 0.9500
C41 C42 1.360(8)
C41 H41 0.9500
C42 C43 1.385(8)
C42 H42 0.9500
C43 H43 0.9500
C44 C45 1.430(7)
C44 C48 1.435(8)
C45 C46 1.399(8)
C45 H45 0.9500
C46 C47 1.418(7)
C46 H46 0.9500
C47 C48 1.416(8)
C47 H47 0.9500
C48 H48 0.9500
C49 C53 1.434(7)
C49 C50 1.440(7)
C50 C51 1.409(8)
C50 H50 0.9500
C51 C52 1.419(8)
C51 H51 0.9500
C52 C53 1.417(8)
C52 H52 0.9500
C53 H53 0.9500
C14A C16A 1.539(2)
C14A C15A 1.539(2)
C14A H14A 1.0000
C15A H15A 0.9800
C15A H15B 0.9800
C15A H15C 0.9800
C16A H16A 0.9800
C16A H16B 0.9800
C16A H16C 0.9800
C17A C19B 1.54(3)
C17A C18A 1.539(2)
C17A H17A 1.0000
C18A H18A 0.9800
C18A H18B 0.9800
C18A H18C 0.9800
C19A C17B 1.54(3)
C19A H19A 0.9800
C19A H19B 0.9800
C19A H19C 0.9800
C14B C15B 1.540(2)
C14B C16B 1.540(2)
C14B H14B 1.0000
C15B H15D 0.9800
C15B H15E 0.9800
C15B H15F 0.9800
C16B H16D 0.9800
C16B H16E 0.9800
C16B H16F 0.9800
C17B C18B 1.540(2)
C17B H17B 1.0000
C18B H18D 0.9800
C18B H18E 0.9800
C18B H18F 0.9800
C19B H19D 0.9800
C19B H19E 0.9800
C19B H19F 0.9800

loop_
_geom_torsion_atom_site_label_1
_geom_torsion_atom_site_label_2
_geom_torsion_atom_site_label_3
_geom_torsion_atom_site_label_4
_geom_torsion
P2 Pt1 P1 C44 13.4(2)
Cl1 Pt1 P1 C44 -168.0(2)
P2 Pt1 P1 C26 133.6(2)
Cl1 Pt1 P1 C26 -47.8(2)
P2 Pt1 P1 C20 -108.3(2)
Cl1 Pt1 P1 C20 70.3(2)
P2 Pt1 C1 C2 85.1(4)
Cl1 Pt1 C1 C2 -94.0(4)
P2 Pt1 C1 C6 -96.8(5)
Cl1 Pt1 C1 C6 84.1(5)
C1 Pt1 P2 C49 136.1(3)
P1 Pt1 P2 C49 -49.0(2)
C1 Pt1 P2 C32 -100.8(3)
P1 Pt1 P2 C32 74.1(2)
C1 Pt1 P2 C38 17.1(3)
P1 Pt1 P2 C38 -168.0(2)
C6 C1 C2 C3 -1.6(8)
Pt1 C1 C2 C3 176.7(4)
C1 C2 C3 C4 2.1(9)
C2 C3 C4 C5 -2.3(9)
C3 C4 C5 C6 1.9(9)
C4 C5 C6 C1 -1.5(9)
C4 C5 C6 C7 -177.5(5)
C2 C1 C6 C5 1.2(8)
Pt1 C1 C6 C5 -176.9(4)
C2 C1 C6 C7 177.2(5)
Pt1 C1 C6 C7 -0.9(7)
C8 N1 C7 C6 178.7(5)
C5 C6 C7 N1 6.7(8)
C1 C6 C7 N1 -169.4(5)
C7 N1 C8 C9 -99.3(7)
C7 N1 C8 C13 87.3(7)
C13 C8 C9 C10 0.9(10)
N1 C8 C9 C10 -172.3(6)
C13 C8 C9 C14B -164.5(15)
N1 C8 C9 C14B 22.3(17)
C13 C8 C9 C14A 179.1(7)
N1 C8 C9 C14A 5.9(10)
C8 C9 C10 C11 0.6(11)
C14B C9 C10 C11 166.7(16)
C14A C9 C10 C11 -177.6(8)
C9 C10 C11 C12 -1.1(12)
C10 C11 C12 C13 0.1(12)
C11 C12 C13 C8 1.2(11)
C11 C12 C13 C17B -179.6(10)
C11 C12 C13 C17A -179.6(9)
C9 C8 C13 C12 -1.7(10)
N1 C8 C13 C12 171.3(6)
C9 C8 C13 C17B 179.1(10)
N1 C8 C13 C17B -7.9(12)
C9 C8 C13 C17A 179.1(8)
N1 C8 C13 C17A -7.8(11)
C44 P1 C20 C25 -155.9(5)
C26 P1 C20 C25 98.9(5)
Pt1 P1 C20 C25 -23.4(6)
C44 P1 C20 C21 25.5(5)
C26 P1 C20 C21 -79.8(5)
Pt1 P1 C20 C21 157.9(4)
C25 C20 C21 C22 -2.5(9)
P1 C20 C21 C22 176.2(5)
C20 C21 C22 C23 1.4(10)
C21 C22 C23 C24 0.5(12)
C22 C23 C24 C25 -1.3(12)
C23 C24 C25 C20 0.2(11)
C21 C20 C25 C24 1.7(9)
P1 C20 C25 C24 -177.0(5)
C44 P1 C26 C31 -81.8(6)
C20 P1 C26 C31 22.5(6)
Pt1 P1 C26 C31 147.0(5)
C44 P1 C26 C27 94.8(5)
C20 P1 C26 C27 -160.9(5)
Pt1 P1 C26 C27 -36.4(5)
C31 C26 C27 C28 -0.1(9)
P1 C26 C27 C28 -176.8(5)
C26 C27 C28 C29 -0.5(9)
C27 C28 C29 C30 1.2(10)
C28 C29 C30 C31 -1.4(11)
C29 C30 C31 C26 0.8(10)
C27 C26 C31 C30 -0.1(9)
P1 C26 C31 C30 176.5(5)
C49 P2 C32 C37 126.1(5)
C38 P2 C32 C37 -126.3(5)
Pt1 P2 C32 C37 0.3(5)
C49 P2 C32 C33 -54.1(5)
C38 P2 C32 C33 53.5(5)
Pt1 P2 C32 C33 -179.9(4)
C37 C32 C33 C34 -2.1(9)
P2 C32 C33 C34 178.1(4)
C32 C33 C34 C35 2.1(9)
C33 C34 C35 C36 -0.6(10)
C34 C35 C36 C37 -1.1(10)
C33 C32 C37 C36 0.4(9)
P2 C32 C37 C36 -179.8(5)
C35 C36 C37 C32 1.1(9)
C49 P2 C38 C43 148.3(5)
C32 P2 C38 C43 35.5(5)
Pt1 P2 C38 C43 -86.6(5)
C49 P2 C38 C39 -35.4(5)
C32 P2 C38 C39 -148.3(5)
Pt1 P2 C38 C39 89.7(5)
C43 C38 C39 C40 -1.3(9)
P2 C38 C39 C40 -177.7(4)
C38 C39 C40 C41 1.4(9)
C39 C40 C41 C42 -0.4(9)
C40 C41 C42 C43 -0.7(10)
C39 C38 C43 C42 0.2(9)
P2 C38 C43 C42 176.5(5)
C41 C42 C43 C38 0.8(10)
C26 P1 C44 C45 170.8(5)
C20 P1 C44 C45 63.9(5)
Pt1 P1 C44 C45 -64.4(6)
C26 P1 C44 C48 -13.0(6)
C20 P1 C44 C48 -119.9(5)
Pt1 P1 C44 C48 111.9(5)
C26 P1 C44 Fe1 -101.9(4)
C20 P1 C44 Fe1 151.2(3)
Pt1 P1 C44 Fe1 22.9(4)
C49 Fe1 C44 C45 94.9(4)
C50 Fe1 C44 C45 139.7(3)
C53 Fe1 C44 C45 58.3(5)
C48 Fe1 C44 C45 -117.8(5)
C46 Fe1 C44 C45 -36.7(3)
C47 Fe1 C44 C45 -80.1(4)
C51 Fe1 C44 C45 175.6(4)
C49 Fe1 C44 C48 -147.3(3)
C50 Fe1 C44 C48 -102.5(4)
C53 Fe1 C44 C48 176.0(4)
C45 Fe1 C44 C48 117.8(5)
C46 Fe1 C44 C48 81.1(4)
C47 Fe1 C44 C48 37.7(3)
C51 Fe1 C44 C48 -66.6(5)
C49 Fe1 C44 P1 -25.3(4)
C50 Fe1 C44 P1 19.5(4)
C53 Fe1 C44 P1 -62.0(5)
C45 Fe1 C44 P1 -120.3(5)
C48 Fe1 C44 P1 121.9(5)
C46 Fe1 C44 P1 -157.0(4)
C47 Fe1 C44 P1 159.6(4)
C51 Fe1 C44 P1 55.3(5)
C48 C44 C45 C46 0.6(7)
P1 C44 C45 C46 177.4(4)
Fe1 C44 C45 C46 60.2(4)
C48 C44 C45 Fe1 -59.7(4)
P1 C44 C45 Fe1 117.2(5)
C49 Fe1 C45 C46 140.6(3)
C50 Fe1 C45 C46 176.9(3)
C53 Fe1 C45 C46 96.5(4)
C44 Fe1 C45 C46 -120.2(5)
C48 Fe1 C45 C46 -81.5(4)
C52 Fe1 C45 C46 62.1(5)
C47 Fe1 C45 C46 -37.9(3)
C49 Fe1 C45 C44 -99.1(4)
C50 Fe1 C45 C44 -62.9(4)
C53 Fe1 C45 C44 -143.3(3)
C48 Fe1 C45 C44 38.7(3)
C52 Fe1 C45 C44 -177.7(4)
C46 Fe1 C45 C44 120.2(5)
C47 Fe1 C45 C44 82.4(4)
C44 C45 C46 C47 0.4(7)
Fe1 C45 C46 C47 59.9(4)
C44 C45 C46 Fe1 -59.5(4)
C49 Fe1 C46 C45 -58.4(5)
C53 Fe1 C46 C45 -98.0(4)
C44 Fe1 C46 C45 37.7(3)
C48 Fe1 C46 C45 82.1(4)
C52 Fe1 C46 C45 -141.6(3)
C47 Fe1 C46 C45 118.8(5)
C51 Fe1 C46 C45 -177.6(3)
C49 Fe1 C46 C47 -177.1(4)
C53 Fe1 C46 C47 143.2(4)
C45 Fe1 C46 C47 -118.8(5)
C44 Fe1 C46 C47 -81.1(4)
C48 Fe1 C46 C47 -36.7(3)
C52 Fe1 C46 C47 99.6(4)
C51 Fe1 C46 C47 63.7(5)
C45 C46 C47 C48 -1.2(7)
Fe1 C46 C47 C48 57.7(4)
C45 C46 C47 Fe1 -58.9(4)
C50 Fe1 C47 C48 56.8(5)
C53 Fe1 C47 C48 -177.8(4)
C45 Fe1 C47 C48 -83.1(4)
C44 Fe1 C47 C48 -38.4(3)
C52 Fe1 C47 C48 140.9(4)
C46 Fe1 C47 C48 -120.9(5)
C51 Fe1 C47 C48 96.5(4)
C50 Fe1 C47 C46 177.7(4)
C53 Fe1 C47 C46 -57.0(5)
C45 Fe1 C47 C46 37.7(3)
C44 Fe1 C47 C46 82.4(4)
C48 Fe1 C47 C46 120.9(5)
C52 Fe1 C47 C46 -98.2(4)
C51 Fe1 C47 C46 -142.7(4)
C46 C47 C48 C44 1.5(7)
Fe1 C47 C48 C44 59.5(4)
C46 C47 C48 Fe1 -58.0(4)
C45 C44 C48 C47 -1.3(6)
P1 C44 C48 C47 -178.1(4)
Fe1 C44 C48 C47 -60.5(4)
C45 C44 C48 Fe1 59.2(4)
P1 C44 C48 Fe1 -117.6(5)
C49 Fe1 C48 C47 171.7(4)
C50 Fe1 C48 C47 -146.6(4)
C45 Fe1 C48 C47 79.9(4)
C44 Fe1 C48 C47 118.7(5)
C52 Fe1 C48 C47 -63.6(5)
C46 Fe1 C48 C47 36.6(4)
C51 Fe1 C48 C47 -102.5(4)
C49 Fe1 C48 C44 53.0(5)
C50 Fe1 C48 C44 94.6(4)
C45 Fe1 C48 C44 -38.8(3)
C52 Fe1 C48 C44 177.7(4)
C46 Fe1 C48 C44 -82.1(4)
C47 Fe1 C48 C44 -118.7(5)
C51 Fe1 C48 C44 138.8(4)
C32 P2 C49 C53 26.3(6)
C38 P2 C49 C53 -81.9(6)
Pt1 P2 C49 C53 150.4(5)
C32 P2 C49 C50 -154.0(5)
C38 P2 C49 C50 97.7(5)
Pt1 P2 C49 C50 -29.9(5)
C32 P2 C49 Fe1 -67.0(4)
C38 P2 C49 Fe1 -175.2(3)
Pt1 P2 C49 Fe1 57.1(4)
C50 Fe1 C49 C53 116.9(5)
C45 Fe1 C49 C53 -100.1(4)
C44 Fe1 C49 C53 -143.6(3)
C48 Fe1 C49 C53 -177.3(4)
C52 Fe1 C49 C53 37.2(3)
C46 Fe1 C49 C53 -64.9(5)
C51 Fe1 C49 C53 80.4(4)
C53 Fe1 C49 C50 -116.9(5)
C45 Fe1 C49 C50 143.0(3)
C44 Fe1 C49 C50 99.5(3)
C48 Fe1 C49 C50 65.8(5)
C52 Fe1 C49 C50 -79.7(3)
C46 Fe1 C49 C50 178.2(3)
C51 Fe1 C49 C50 -36.5(3)
C50 Fe1 C49 P2 -116.5(5)
C53 Fe1 C49 P2 126.6(5)
C45 Fe1 C49 P2 26.5(4)
C44 Fe1 C49 P2 -17.0(4)
C48 Fe1 C49 P2 -50.8(5)
C52 Fe1 C49 P2 163.8(4)
C46 Fe1 C49 P2 61.6(5)
C51 Fe1 C49 P2 -153.0(4)
C53 C49 C50 C51 -0.7(6)
P2 C49 C50 C51 179.6(4)
Fe1 C49 C50 C51 60.1(4)
C53 C49 C50 Fe1 -60.8(4)
P2 C49 C50 Fe1 119.5(4)
C49 Fe1 C50 C51 -120.5(5)
C53 Fe1 C50 C51 -81.1(4)
C45 Fe1 C50 C51 -177.9(3)
C44 Fe1 C50 C51 143.3(3)
C48 Fe1 C50 C51 98.9(4)
C52 Fe1 C50 C51 -37.3(3)
C47 Fe1 C50 C51 62.8(5)
C53 Fe1 C50 C49 39.4(3)
C45 Fe1 C50 C49 -57.4(4)
C44 Fe1 C50 C49 -96.1(3)
C48 Fe1 C50 C49 -140.5(3)
C52 Fe1 C50 C49 83.3(3)
C47 Fe1 C50 C49 -176.7(4)
C51 Fe1 C50 C49 120.5(5)
C49 C50 C51 C52 0.2(7)
Fe1 C50 C51 C52 58.2(4)
C49 C50 C51 Fe1 -58.0(4)
C49 Fe1 C51 C50 38.0(3)
C53 Fe1 C51 C50 82.8(3)
C44 Fe1 C51 C50 -58.0(5)
C48 Fe1 C51 C50 -99.1(4)
C52 Fe1 C51 C50 119.8(5)
C46 Fe1 C51 C50 176.6(3)
C47 Fe1 C51 C50 -143.5(3)
C49 Fe1 C51 C52 -81.8(4)
C50 Fe1 C51 C52 -119.8(5)
C53 Fe1 C51 C52 -37.0(3)
C44 Fe1 C51 C52 -177.8(4)
C48 Fe1 C51 C52 141.1(4)
C46 Fe1 C51 C52 56.8(5)
C47 Fe1 C51 C52 96.7(4)
C50 C51 C52 C53 0.4(7)
Fe1 C51 C52 C53 57.8(4)
C50 C51 C52 Fe1 -57.3(4)
C49 Fe1 C52 C53 -38.2(3)
C50 Fe1 C52 C53 -83.5(4)
C45 Fe1 C52 C53 54.7(5)
C48 Fe1 C52 C53 176.0(4)
C46 Fe1 C52 C53 92.9(4)
C47 Fe1 C52 C53 136.9(4)
C51 Fe1 C52 C53 -120.8(5)
C49 Fe1 C52 C51 82.6(4)
C50 Fe1 C52 C51 37.3(3)
C53 Fe1 C52 C51 120.8(5)
C45 Fe1 C52 C51 175.5(4)
C48 Fe1 C52 C51 -63.2(5)
C46 Fe1 C52 C51 -146.3(3)
C47 Fe1 C52 C51 -102.3(4)
C51 C52 C53 C49 -0.9(7)
Fe1 C52 C53 C49 58.0(4)
C51 C52 C53 Fe1 -58.9(4)
C50 C49 C53 C52 1.0(6)
P2 C49 C53 C52 -179.3(4)
Fe1 C49 C53 C52 -59.6(4)
C50 C49 C53 Fe1 60.6(4)
P2 C49 C53 Fe1 -119.7(5)
C49 Fe1 C53 C52 119.7(5)
C50 Fe1 C53 C52 80.0(4)
C45 Fe1 C53 C52 -145.9(4)
C44 Fe1 C53 C52 177.6(4)
C46 Fe1 C53 C52 -103.2(4)
C47 Fe1 C53 C52 -68.2(5)
C51 Fe1 C53 C52 36.6(4)
C50 Fe1 C53 C49 -39.7(3)
C45 Fe1 C53 C49 94.5(4)
C44 Fe1 C53 C49 58.0(5)
C52 Fe1 C53 C49 -119.7(5)
C46 Fe1 C53 C49 137.1(4)
C47 Fe1 C53 C49 172.1(4)
C51 Fe1 C53 C49 -83.0(4)
C10 C9 C14A C16A -97.7(9)
C8 C9 C14A C16A 84.1(9)
C14B C9 C14A C16A -20(7)
C10 C9 C14A C15A 25.1(12)
C8 C9 C14A C15A -153.1(8)
C14B C9 C14A C15A 103(8)
C12 C13 C17A C19B -66.1(15)
C8 C13 C17A C19B 113.0(14)
C17B C13 C17A C19B 120(100)
C12 C13 C17A C18A 56.6(15)
C8 C13 C17A C18A -124.3(12)
C17B C13 C17A C18A -118(100)
C10 C9 C14B C15B 80(3)
C8 C9 C14B C15B -115(3)
C14A C9 C14B C15B -31(6)
C10 C9 C14B C16B -48(3)
C8 C9 C14B C16B 117(3)
C14A C9 C14B C16B -159(10)
C12 C13 C17B C19A -99.8(19)
C8 C13 C17B C19A 79.4(17)
C17A C13 C17B C19A -94(100)
C12 C13 C17B C18B 26(2)
C8 C13 C17B C18B -154.5(14)
C17A C13 C17B C18B 32(100)
